data_7009826
loop_
_publ_author_name
'Li, Zhaohui'
'Xu, Xingling'
'Khoo, Soo Beng'
'Mok, K. F.'
'Hor, T. S. Andy'

_publ_section_title
;
 Formation and structural relationship of electroactive PtII--HgII
 polymetallic sulfide aggregates
;
_journal_issue 17
_journal_name_full 'Journal of the Chemical Society, Dalton Transactions'
_journal_page_first 2901
_journal_paper_doi 10.1039/b003799k
_journal_year 2000
_chemical_formula_sum 'C73 H62 Cl4 Hg P4 Pt2 S2'
_chemical_formula_weight 1859.80
_chemical_name_systematic
; 
 ? 
;
_space_group_IT_number 2
_symmetry_cell_setting triclinic
_symmetry_space_group_name_Hall '-P 1'
_symmetry_space_group_name_H-M 'P -1'
_atom_sites_solution_hydrogens geom
_atom_sites_solution_primary direct
_atom_sites_solution_secondary difmap
_audit_creation_method SHELXL
_cell_angle_alpha 114.7300(10)
_cell_angle_beta 102.8280(10)
_cell_angle_gamma 98.0100(10)
_cell_formula_units_Z 2
_cell_length_a 16.43660(10)
_cell_length_b 17.6321(3)
_cell_length_c 18.2643(3)
_cell_measurement_temperature 293(2)
_cell_volume 4523.73(13)
_computing_cell_refinement 'Siemens XSCANS'
_computing_data_collection 'Siemens XSCANS'
_computing_data_reduction 'Siemens SHELXTL'
_computing_molecular_graphics 'Siemens SHELXTL'
_computing_publication_material 'Siemens SHELXTL'
_computing_structure_refinement 'SHELXL-93 (Sheldrick, 1993)'
_computing_structure_solution 'SHELXS-86 (Sheldrick, 1990)'
_diffrn_ambient_temperature 293(2)
_diffrn_measurement_device 'Siemens P4'
_diffrn_measurement_method '\w scans'
_diffrn_radiation_monochromator graphite
_diffrn_radiation_source 'fine-focus sealed tube'
_diffrn_radiation_type MoK\a
_diffrn_radiation_wavelength 0.71073
_diffrn_reflns_av_R_equivalents 0.0265
_diffrn_reflns_av_sigmaI/netI 0.0590
_diffrn_reflns_limit_h_max 20
_diffrn_reflns_limit_h_min -20
_diffrn_reflns_limit_k_max 22
_diffrn_reflns_limit_k_min -11
_diffrn_reflns_limit_l_max 15
_diffrn_reflns_limit_l_min -22
_diffrn_reflns_number 25360
_diffrn_reflns_theta_max 26.40
_diffrn_reflns_theta_min 1.60
_exptl_absorpt_coefficient_mu 5.044
_exptl_absorpt_correction_T_max 0.862
_exptl_absorpt_correction_T_min 0.520
_exptl_absorpt_correction_type SADABS
_exptl_crystal_colour Yellow
_exptl_crystal_density_diffrn 1.365
_exptl_crystal_description 'Rectangular plate in capillary '
_exptl_crystal_F_000 1792
_exptl_crystal_size_max 0.50
_exptl_crystal_size_mid 0.33
_exptl_crystal_size_min 0.15
_refine_diff_density_max 2.257
_refine_diff_density_min -1.428
_refine_diff_density_rms 0.201
_refine_ls_extinction_method none
_refine_ls_goodness_of_fit_all 1.045
_refine_ls_goodness_of_fit_obs 1.090
_refine_ls_matrix_type full
_refine_ls_number_parameters 802
_refine_ls_number_reflns 17358
_refine_ls_number_restraints 2
_refine_ls_restrained_S_all 1.048
_refine_ls_restrained_S_obs 1.090
_refine_ls_R_factor_all 0.0792
_refine_ls_R_factor_obs 0.0546
_refine_ls_shift/esd_max -0.742
_refine_ls_shift/esd_mean 0.018
_refine_ls_structure_factor_coef Fsqd
_refine_ls_weighting_details 'w=1/[\s^2^(Fo^2^)+(0.1072P)^2^+17.0344P] where P=(Fo^2^+2Fc^2^)/3'
_refine_ls_weighting_scheme calc
_refine_ls_wR_factor_all 0.1894
_refine_ls_wR_factor_obs 0.1695
_reflns_number_observed 12961
_reflns_number_total 17359
_reflns_observed_criterion >2sigma(I)
_cod_data_source_file b003799k.txt
_cod_data_source_block 2
_cod_depositor_comments
;
The following automatic conversions were performed:
'_symmetry_cell_setting' value 'Triclinic' changed to 'triclinic'
according to '/home/saulius/struct/CIF-dictionaries/cif_core.dic'
dictionary named 'cif_core.dic' version 2.4.1 from 2010-06-29.

Automatic conversion script
Id: cif_fix_enum 1527 2010-12-29 10:47:43Z saulius 

The following automatic conversions were performed:

'_refine_ls_weighting_scheme' value 'calc
w=1/[\s^2^(Fo^2^)+(0.1072P)^2^+17.0344P] where P=(Fo^2^+2Fc^2^)/3'
was changed to 'calc'. New tag '_refine_ls_weighting_details' was
created. The value of the new tag was set to
'w=1/[\s^2^(Fo^2^)+(0.1072P)^2^+17.0344P] where P=(Fo^2^+2Fc^2^)/3'.

Automatic conversion script
Id: cif_fix_values 3143 2015-03-26 13:38:13Z robertas 
;
_cod_original_cell_volume 4523.73(11)
_cod_original_sg_symbol_H-M P-1
_cod_database_code 7009826

loop_
_symmetry_equiv_pos_as_xyz
'x, y, z'
'-x, -y, -z'

loop_
_atom_site_aniso_label
_atom_site_aniso_U_11
_atom_site_aniso_U_22
_atom_site_aniso_U_33
_atom_site_aniso_U_23
_atom_site_aniso_U_13
_atom_site_aniso_U_12
Pt1 0.0362(2) 0.0528(2) 0.0323(2) 0.0239(2) 0.00767(14) 0.0130(2)
Pt2 0.0355(2) 0.0537(2) 0.0377(2) 0.0285(2) 0.00840(14) 0.0103(2)
Hg3 0.0926(4) 0.0618(3) 0.0861(4) 0.0301(3) 0.0135(3) 0.0147(3)
S1 0.0397(12) 0.069(2) 0.0426(12) 0.0357(12) 0.0111(10) 0.0196(11)
S2 0.0371(11) 0.064(2) 0.0393(12) 0.0301(11) 0.0069(9) 0.0121(11)
P1 0.0400(12) 0.0559(15) 0.0368(12) 0.0250(11) 0.0097(10) 0.0127(11)
P2 0.0451(13) 0.058(2) 0.0358(12) 0.0286(11) 0.0079(10) 0.0163(11)
P3 0.0431(13) 0.064(2) 0.0482(14) 0.0340(13) 0.0142(11) 0.0166(12)
P4 0.0421(13) 0.059(2) 0.0384(13) 0.0302(12) 0.0069(10) 0.0074(11)
Cl1 0.102(3) 0.080(2) 0.107(3) 0.054(2) 0.015(2) 0.018(2)
Cl2 0.101(3) 0.079(2) 0.079(2) 0.026(2) 0.002(2) 0.027(2)
C1 0.048(5) 0.055(6) 0.035(5) 0.020(4) 0.004(4) 0.004(5)
C2 0.055(7) 0.097(10) 0.057(7) 0.027(7) 0.011(6) 0.014(7)
C3 0.055(7) 0.119(12) 0.072(9) 0.043(9) 0.001(7) -0.022(8)
C4 0.096(11) 0.083(10) 0.055(8) 0.011(7) 0.008(8) -0.024(8)
C5 0.115(12) 0.080(10) 0.050(7) 0.017(7) 0.027(8) 0.004(9)
C6 0.062(7) 0.063(7) 0.039(5) 0.024(5) 0.010(5) 0.003(5)
C7 0.046(5) 0.078(7) 0.045(5) 0.038(5) 0.013(4) 0.025(5)
C8 0.061(7) 0.097(10) 0.069(8) 0.053(7) 0.021(6) 0.034(7)
C9 0.095(10) 0.139(15) 0.074(9) 0.072(10) 0.027(8) 0.073(11)
C10 0.130(13) 0.114(13) 0.094(11) 0.081(11) 0.072(10) 0.082(11)
C11 0.098(10) 0.080(9) 0.071(8) 0.047(7) 0.040(7) 0.049(8)
C12 0.071(7) 0.071(8) 0.048(6) 0.029(6) 0.019(5) 0.030(6)
C13 0.039(5) 0.062(6) 0.038(5) 0.029(5) 0.009(4) 0.011(4)
C14 0.069(7) 0.075(8) 0.056(7) 0.036(6) 0.026(6) 0.020(6)
C15 0.094(10) 0.073(8) 0.067(8) 0.042(7) 0.027(7) 0.011(7)
C16 0.089(9) 0.094(10) 0.054(7) 0.037(7) 0.035(7) 0.014(8)
C17 0.082(8) 0.071(8) 0.043(6) 0.023(6) 0.027(6) 0.021(6)
C18 0.058(6) 0.058(6) 0.044(5) 0.021(5) 0.018(5) 0.022(5)
C19 0.047(5) 0.063(7) 0.033(5) 0.022(5) 0.006(4) 0.017(5)
C20 0.056(6) 0.077(8) 0.049(6) 0.034(6) 0.018(5) 0.017(6)
C21 0.072(8) 0.115(12) 0.048(7) 0.042(8) 0.026(6) 0.025(8)
C22 0.067(8) 0.120(13) 0.035(6) 0.011(7) 0.010(6) 0.026(8)
C23 0.062(7) 0.076(9) 0.067(8) 0.023(7) 0.000(6) 0.022(6)
C24 0.060(7) 0.069(8) 0.057(7) 0.029(6) 0.016(5) 0.023(6)
C25 0.064(7) 0.059(7) 0.058(7) 0.035(6) 0.019(5) 0.022(5)
C26 0.102(10) 0.087(10) 0.071(8) 0.050(8) 0.018(8) 0.040(8)
C27 0.142(16) 0.095(12) 0.133(16) 0.084(13) 0.038(13) 0.054(12)
C28 0.152(17) 0.061(9) 0.115(14) 0.045(10) 0.046(13) 0.030(10)
C29 0.104(12) 0.075(10) 0.079(10) 0.022(8) 0.031(9) 0.020(8)
C30 0.079(8) 0.060(7) 0.058(7) 0.031(6) 0.022(6) 0.017(6)
C31 0.043(5) 0.091(8) 0.047(6) 0.045(6) 0.011(5) 0.018(5)
C32 0.062(7) 0.129(12) 0.065(8) 0.054(8) 0.017(6) 0.042(8)
C33 0.069(9) 0.167(16) 0.100(12) 0.091(12) 0.038(9) 0.065(10)
C34 0.055(8) 0.168(18) 0.145(17) 0.118(15) 0.027(10) 0.044(10)
C35 0.058(8) 0.117(13) 0.099(11) 0.064(10) -0.008(8) 0.007(8)
C36 0.051(6) 0.096(10) 0.065(8) 0.045(7) 0.007(6) 0.006(6)
C37 0.049(6) 0.074(7) 0.051(6) 0.031(6) 0.018(5) 0.021(5)
C38 0.078(9) 0.103(11) 0.068(8) 0.039(8) 0.039(7) 0.027(8)
C39 0.103(11) 0.099(11) 0.070(9) 0.028(8) 0.041(9) 0.033(9)
C40 0.099(11) 0.136(15) 0.059(9) 0.049(10) 0.039(8) 0.041(11)
C41 0.077(9) 0.139(14) 0.077(10) 0.077(10) 0.033(8) 0.036(9)
C42 0.053(6) 0.088(8) 0.052(6) 0.042(6) 0.017(5) 0.018(6)
C43 0.045(5) 0.077(8) 0.045(5) 0.036(5) 0.016(4) 0.018(5)
C44 0.048(6) 0.081(9) 0.060(7) 0.037(6) 0.019(5) 0.001(6)
C45 0.074(9) 0.100(11) 0.070(9) 0.044(8) 0.025(7) -0.004(8)
C46 0.071(9) 0.159(17) 0.047(7) 0.048(10) 0.004(6) -0.025(10)
C47 0.055(8) 0.157(17) 0.091(11) 0.085(12) -0.001(7) 0.004(10)
C48 0.049(6) 0.103(10) 0.076(8) 0.052(8) 0.008(6) 0.016(7)
C49 0.063(7) 0.064(7) 0.069(8) 0.036(6) 0.017(6) 0.024(6)
C50 0.116(13) 0.112(13) 0.136(16) 0.072(12) 0.065(12) 0.066(11)
C51 0.169(20) 0.120(16) 0.154(19) 0.084(15) 0.065(16) 0.100(16)
C52 0.191(23) 0.111(15) 0.138(18) 0.087(14) 0.072(17) 0.087(16)
C53 0.117(13) 0.065(9) 0.087(10) 0.042(8) 0.012(9) 0.009(8)
C54 0.068(7) 0.068(8) 0.064(7) 0.041(6) 0.007(6) 0.012(6)
C55 0.047(5) 0.069(7) 0.048(6) 0.039(5) 0.009(4) 0.011(5)
C56 0.051(6) 0.100(9) 0.054(6) 0.054(7) 0.019(5) 0.019(6)
C57 0.061(7) 0.109(11) 0.066(8) 0.058(8) 0.026(6) 0.018(7)
C58 0.066(8) 0.122(13) 0.108(12) 0.085(11) 0.043(8) 0.032(9)
C59 0.058(7) 0.083(9) 0.090(10) 0.055(8) 0.009(7) 0.012(6)
C60 0.060(7) 0.071(7) 0.056(7) 0.040(6) 0.014(5) 0.016(6)
C61 0.059(7) 0.062(7) 0.049(6) 0.024(5) 0.009(5) -0.002(5)
C62 0.082(9) 0.063(8) 0.078(9) 0.034(7) 0.023(7) 0.013(7)
C63 0.126(15) 0.075(11) 0.210(25) 0.083(14) 0.091(17) 0.035(11)
C64 0.186(23) 0.066(12) 0.090(14) 0.004(10) 0.031(14) 0.004(13)
C65 0.119(14) 0.090(13) 0.066(10) 0.004(9) 0.000(9) -0.034(11)
C66 0.093(10) 0.091(10) 0.053(7) 0.029(7) 0.004(7) -0.011(8)
C67 0.048(6) 0.077(7) 0.039(5) 0.033(5) 0.007(4) 0.016(5)
C68 0.049(7) 0.122(12) 0.075(9) 0.064(9) 0.010(6) 0.010(7)
C69 0.050(7) 0.180(18) 0.084(10) 0.081(12) 0.015(7) 0.017(9)
C70 0.059(9) 0.179(19) 0.073(10) 0.033(11) 0.008(8) 0.043(11)
C71 0.081(10) 0.112(12) 0.086(10) 0.052(9) 0.016(8) 0.042(9)
C72 0.054(7) 0.101(10) 0.068(8) 0.053(7) 0.014(6) 0.027(7)
C73 0.383(89) 0.097(29) 0.060(22) 0.013(19) 0.089(37) -0.012(41)
Cl3 0.188(12) 0.109(8) 0.152(11) 0.058(8) 0.005(9) 0.065(8)
Cl4 0.363(29) 0.254(21) 0.664(54) 0.354(31) 0.342(35) 0.215(23)
C74 0.185(54) 0.162(56) 0.301(124) 0.130(73) 0.005(66) -0.075(46)
Cl5 0.218(16) 0.169(13) 0.090(8) 0.032(8) -0.031(9) 0.013(12)
Cl6 0.359(43) 0.266(33) 0.550(70) -0.103(38) 0.115(44) 0.040(32)

loop_
_atom_site_label
_atom_site_type_symbol
_atom_site_fract_x
_atom_site_fract_y
_atom_site_fract_z
_atom_site_U_iso_or_equiv
_atom_site_thermal_displace_type
_atom_site_occupancy
_atom_site_calc_flag
_atom_site_refinement_flags
_atom_site_disorder_group
Pt1 Pt 0.18276(2) 0.85995(2) 0.26416(2) 0.03931(11) Uani 1 d . .
Pt2 Pt 0.24464(2) 0.85804(2) 0.10620(2) 0.04034(11) Uani 1 d . .
Hg3 Hg 0.26576(4) 1.04483(4) 0.27071(4) 0.0850(2) Uani 1 d . .
S1 S 0.13632(15) 0.9082(2) 0.1620(2) 0.0464(6) Uani 1 d . .
S2 S 0.31783(15) 0.9060(2) 0.25221(15) 0.0457(5) Uani 1 d . .
P1 P 0.0392(2) 0.8222(2) 0.2534(2) 0.0433(5) Uani 1 d . .
P2 P 0.2422(2) 0.8240(2) 0.3665(2) 0.0444(6) Uani 1 d . .
P3 P 0.3654(2) 0.8164(2) 0.0785(2) 0.0485(6) Uani 1 d . .
P4 P 0.1658(2) 0.8241(2) -0.0280(2) 0.0455(6) Uani 1 d . .
Cl1 Cl 0.3284(3) 1.1411(3) 0.2185(3) 0.0966(12) Uani 1 d . .
Cl2 Cl 0.2517(3) 1.1409(2) 0.4102(3) 0.0944(12) Uani 1 d . .
C1 C -0.0223(6) 0.7231(7) 0.1546(6) 0.049(2) Uani 1 d . .
C2 C -0.1087(8) 0.6853(9) 0.1398(8) 0.075(4) Uani 1 d . .
H2A H -0.1357(8) 0.7102(9) 0.1803(8) 0.089 Uiso 1 calc R .
C3 C -0.1539(9) 0.6120(11) 0.0662(9) 0.091(5) Uani 1 d . .
H3A H -0.2113(9) 0.5871(11) 0.0572(9) 0.109 Uiso 1 calc R .
C4 C -0.1158(10) 0.5756(10) 0.0066(9) 0.094(5) Uani 1 d . .
H4A H -0.1473(10) 0.5266(10) -0.0442(9) 0.112 Uiso 1 calc R .
C5 C -0.0288(11) 0.6116(10) 0.0214(8) 0.089(4) Uani 1 d . .
H5A H -0.0020(11) 0.5848(10) -0.0186(8) 0.106 Uiso 1 calc R .
C6 C 0.0173(7) 0.6860(7) 0.0942(6) 0.057(3) Uani 1 d . .
H6A H 0.0745(7) 0.7110(7) 0.1027(6) 0.069 Uiso 1 calc R .
C7 C -0.0087(6) 0.9093(8) 0.2496(6) 0.052(2) Uani 1 d . .
C8 C -0.0871(8) 0.8932(10) 0.1900(8) 0.069(3) Uani 1 d . .
H8A H -0.1185(8) 0.8365(10) 0.1519(8) 0.083 Uiso 1 calc R .
C9 C -0.1187(10) 0.9613(12) 0.1870(10) 0.089(5) Uani 1 d . .
H9A H -0.1708(10) 0.9505(12) 0.1469(10) 0.107 Uiso 1 calc R .
C10 C -0.0714(11) 1.0462(12) 0.2448(11) 0.088(5) Uani 1 d . .
H10A H -0.0920(11) 1.0923(12) 0.2439(11) 0.106 Uiso 1 calc R .
C11 C 0.0068(9) 1.0613(9) 0.3038(9) 0.073(4) Uani 1 d . .
H11A H 0.0386(9) 1.1178(9) 0.3422(9) 0.088 Uiso 1 calc R .
C12 C 0.0373(8) 0.9926(8) 0.3057(7) 0.061(3) Uani 1 d . .
H12A H 0.0896(8) 1.0033(8) 0.3455(7) 0.074 Uiso 1 calc R .
C13 C 0.0023(6) 0.8046(7) 0.3349(6) 0.045(2) Uani 1 d . .
C14 C -0.0038(8) 0.7239(8) 0.3331(8) 0.064(3) Uani 1 d . .
H14A H 0.0123(8) 0.6809(8) 0.2927(8) 0.076 Uiso 1 calc R .
C15 C -0.0344(9) 0.7087(9) 0.3927(8) 0.075(4) Uani 1 d . .
H15A H -0.0414(9) 0.6544(9) 0.3903(8) 0.090 Uiso 1 calc R .
C16 C -0.0537(9) 0.7734(10) 0.4540(8) 0.077(4) Uani 1 d . .
H16A H -0.0731(9) 0.7634(10) 0.4940(8) 0.092 Uiso 1 calc R .
C17 C -0.0450(8) 0.8519(8) 0.4573(7) 0.065(3) Uani 1 d . .
H17A H -0.0576(8) 0.8959(8) 0.5000(7) 0.078 Uiso 1 calc R .
C18 C -0.0171(7) 0.8675(7) 0.3967(6) 0.053(2) Uani 1 d . .
H18A H -0.0120(7) 0.9218(7) 0.3991(6) 0.064 Uiso 1 calc R .
C19 C 0.2116(6) 0.8834(7) 0.4604(6) 0.049(2) Uani 1 d . .
C20 C 0.1848(7) 0.8489(8) 0.5093(7) 0.059(3) Uani 1 d . .
H20A H 0.1807(7) 0.7910(8) 0.4949(7) 0.070 Uiso 1 calc R .
C21 C 0.1637(8) 0.9028(11) 0.5813(8) 0.075(4) Uani 1 d . .
H21A H 0.1434(8) 0.8787(11) 0.6126(8) 0.090 Uiso 1 calc R .
C22 C 0.1718(9) 0.9846(12) 0.6053(8) 0.084(5) Uani 1 d . .
H22A H 0.1585(9) 1.0185(12) 0.6537(8) 0.101 Uiso 1 calc R .
C23 C 0.2004(8) 1.0219(9) 0.5581(9) 0.076(4) Uani 1 d . .
H23A H 0.2070(8) 1.0807(9) 0.5756(9) 0.091 Uiso 1 calc R .
C24 C 0.2192(7) 0.9702(8) 0.4843(7) 0.062(3) Uani 1 d . .
H24A H 0.2365(7) 0.9943(8) 0.4518(7) 0.074 Uiso 1 calc R .
C25 C 0.2145(7) 0.7080(7) 0.3368(7) 0.057(3) Uani 1 d . .
C26 C 0.2529(10) 0.6783(10) 0.3913(9) 0.082(4) Uani 1 d . .
H26A H 0.2928(10) 0.7162(10) 0.4441(9) 0.098 Uiso 1 calc R .
C27 C 0.2296(13) 0.5895(12) 0.3643(13) 0.110(6) Uani 1 d . .
H27A H 0.2551(13) 0.5680(12) 0.3996(13) 0.133 Uiso 1 calc R .
C28 C 0.1688(14) 0.5318(11) 0.2854(13) 0.107(6) Uani 1 d . .
H28A H 0.1524(14) 0.4731(11) 0.2696(13) 0.128 Uiso 1 calc R .
C29 C 0.1345(11) 0.5620(10) 0.2330(10) 0.091(4) Uani 1 d . .
H29A H 0.0954(11) 0.5237(10) 0.1798(10) 0.109 Uiso 1 calc R .
C30 C 0.1565(8) 0.6494(8) 0.2567(8) 0.064(3) Uani 1 d . .
H30A H 0.1326(8) 0.6694(8) 0.2194(8) 0.077 Uiso 1 calc R .
C31 C 0.3596(6) 0.8469(8) 0.4077(7) 0.056(3) Uani 1 d . .
C32 C 0.4032(8) 0.8029(11) 0.3550(9) 0.081(4) Uani 1 d . .
H32A H 0.3725(8) 0.7640(11) 0.2987(9) 0.097 Uiso 1 calc R .
C33 C 0.4911(9) 0.8149(13) 0.3833(11) 0.095(5) Uani 1 d . .
H33A H 0.5197(9) 0.7859(13) 0.3461(11) 0.115 Uiso 1 calc R .
C34 C 0.5355(10) 0.8691(14) 0.4655(14) 0.105(6) Uani 1 d . .
H34A H 0.5947(10) 0.8762(14) 0.4852(14) 0.127 Uiso 1 calc R .
C35 C 0.4929(9) 0.9150(11) 0.5220(11) 0.094(5) Uani 1 d . .
H35A H 0.5233(9) 0.9522(11) 0.5788(11) 0.113 Uiso 1 calc R .
C36 C 0.4059(7) 0.9035(9) 0.4914(8) 0.071(3) Uani 1 d . .
H36A H 0.3773(7) 0.9344(9) 0.5277(8) 0.085 Uiso 1 calc R .
C37 C 0.3909(7) 0.8000(8) -0.0194(7) 0.056(3) Uani 1 d . .
C38 C 0.3560(9) 0.7205(10) -0.0919(9) 0.080(4) Uani 1 d . .
H38A H 0.3197(9) 0.6765(10) -0.0898(9) 0.096 Uiso 1 calc R .
C39 C 0.3735(11) 0.7045(11) -0.1674(10) 0.092(5) Uani 1 d . .
H39A H 0.3478(11) 0.6513(11) -0.2156(10) 0.110 Uiso 1 calc R .
C40 C 0.4283(11) 0.7672(13) -0.1696(10) 0.093(5) Uani 1 d . .
H40A H 0.4434(11) 0.7572(13) -0.2184(10) 0.111 Uiso 1 calc R .
C41 C 0.4613(9) 0.8456(12) -0.0992(10) 0.085(4) Uani 1 d . .
H41A H 0.4969(9) 0.8895(12) -0.1019(10) 0.102 Uiso 1 calc R .
C42 C 0.4439(7) 0.8634(9) -0.0224(7) 0.060(3) Uani 1 d . .
H42A H 0.4684(7) 0.9174(9) 0.0249(7) 0.072 Uiso 1 calc R .
C43 C 0.4613(6) 0.8991(8) 0.1608(7) 0.052(2) Uani 1 d . .
C44 C 0.4624(7) 0.9846(8) 0.1845(8) 0.063(3) Uani 1 d . .
H44A H 0.4168(7) 0.9972(8) 0.1552(8) 0.076 Uiso 1 calc R .
C45 C 0.5292(9) 1.0527(11) 0.2506(9) 0.083(4) Uani 1 d . .
H45A H 0.5294(9) 1.1102(11) 0.2664(9) 0.099 Uiso 1 calc R .
C46 C 0.5975(10) 1.0292(14) 0.2925(9) 0.101(6) Uani 1 d . .
H46A H 0.6447(10) 1.0725(14) 0.3354(9) 0.121 Uiso 1 calc R .
C47 C 0.5954(9) 0.9476(14) 0.2720(11) 0.098(6) Uani 1 d . .
H47A H 0.6396(9) 0.9349(14) 0.3028(11) 0.117 Uiso 1 calc R .
C48 C 0.5291(7) 0.8808(10) 0.2061(9) 0.075(4) Uani 1 d . .
H48A H 0.5296(7) 0.8237(10) 0.1918(9) 0.090 Uiso 1 calc R .
C49 C 0.3729(8) 0.7154(8) 0.0843(8) 0.063(3) Uani 1 d . .
C50 C 0.4334(12) 0.6712(12) 0.0547(12) 0.107(6) Uani 1 d . .
H50A H 0.4699(12) 0.6917(12) 0.0309(12) 0.129 Uiso 1 calc R .
C51 C 0.4371(16) 0.5948(14) 0.0622(15) 0.131(8) Uani 1 d . .
H51A H 0.4777(16) 0.5656(14) 0.0446(15) 0.157 Uiso 1 calc R .
C52 C 0.3832(17) 0.5646(14) 0.0938(14) 0.127(7) Uani 1 d . .
H52A H 0.3838(17) 0.5123(14) 0.0947(14) 0.152 Uiso 1 calc R .
C53 C 0.3273(11) 0.6087(9) 0.1250(10) 0.092(5) Uani 1 d . .
H53A H 0.2929(11) 0.5877(9) 0.1500(10) 0.110 Uiso 1 calc R .
C54 C 0.3196(8) 0.6847(8) 0.1208(8) 0.066(3) Uani 1 d . .
H54A H 0.2803(8) 0.7138(8) 0.1417(8) 0.079 Uiso 1 calc R .
C55 C 0.2268(6) 0.8857(7) -0.0670(7) 0.052(2) Uani 1 d . .
C56 C 0.2373(7) 0.8528(9) -0.1466(7) 0.062(3) Uani 1 d . .
H56A H 0.2128(7) 0.7945(9) -0.1849(7) 0.074 Uiso 1 calc R .
C57 C 0.2837(8) 0.9054(10) -0.1692(9) 0.072(4) Uani 1 d . .
H57A H 0.2888(8) 0.8827(10) -0.2235(9) 0.086 Uiso 1 calc R .
C58 C 0.3215(9) 0.9883(12) -0.1150(11) 0.083(4) Uani 1 d . .
H58A H 0.3538(9) 1.0228(12) -0.1310(11) 0.100 Uiso 1 calc R .
C59 C 0.3128(8) 1.0231(9) -0.0351(10) 0.075(4) Uani 1 d . .
H59A H 0.3378(8) 1.0815(9) 0.0023(10) 0.090 Uiso 1 calc R .
C60 C 0.2670(7) 0.9714(8) -0.0106(8) 0.060(3) Uani 1 d . .
H60A H 0.2632(7) 0.9944(8) 0.0442(8) 0.071 Uiso 1 calc R .
C61 C 0.1336(7) 0.7097(8) -0.1039(7) 0.061(3) Uani 1 d . .
C62 C 0.1539(9) 0.6493(8) -0.0782(9) 0.075(3) Uani 1 d . .
H62A H 0.1863(9) 0.6657(8) -0.0227(9) 0.090 Uiso 1 calc R .
C63 C 0.1224(13) 0.5601(12) -0.1414(17) 0.123(8) Uani 1 d . .
H63A H 0.1360(13) 0.5180(12) -0.1265(17) 0.147 Uiso 1 calc R .
C64 C 0.0733(17) 0.5347(13) -0.2229(14) 0.131(8) Uani 1 d . .
H64A H 0.0532(17) 0.4766(13) -0.2629(14) 0.158 Uiso 1 calc R .
C65 C 0.0563(12) 0.5936(13) -0.2416(11) 0.116(7) Uani 1 d . .
H65A H 0.0242(12) 0.5764(13) -0.2973(11) 0.139 Uiso 1 calc R .
C66 C 0.0808(10) 0.6795(10) -0.1873(8) 0.088(4) Uani 1 d . .
H66A H 0.0627(10) 0.7183(10) -0.2053(8) 0.106 Uiso 1 calc R .
C67 C 0.0600(7) 0.8475(8) -0.0465(6) 0.054(3) Uani 1 d . .
C68 C -0.0046(8) 0.8055(10) -0.0316(9) 0.079(4) Uani 1 d . .
H68A H 0.0070(8) 0.7682(10) -0.0091(9) 0.095 Uiso 1 calc R .
C69 C -0.0873(9) 0.8160(13) -0.0489(10) 0.100(6) Uani 1 d . .
H69A H -0.1302(9) 0.7863(13) -0.0378(10) 0.120 Uiso 1 calc R .
C70 C -0.1056(10) 0.8697(15) -0.0820(10) 0.114(7) Uani 1 d . .
H70A H -0.1612(10) 0.8768(15) -0.0941(10) 0.137 Uiso 1 calc R .
C71 C -0.0373(10) 0.9163(11) -0.0985(10) 0.091(5) Uani 1 d . .
H71A H -0.0487(10) 0.9525(11) -0.1225(10) 0.109 Uiso 1 calc R .
C72 C 0.0435(8) 0.9053(9) -0.0776(8) 0.069(3) Uani 1 d . .
H72A H 0.0886(8) 0.9373(9) -0.0843(8) 0.083 Uiso 1 calc R .
C73 C 0.1692(22) 1.2842(27) 0.3195(23) 0.193(30) Uani 0.50 d PD .
H73A H 0.1475(22) 1.2537(27) 0.2580(23) 0.232 Uiso 0.50 calc PR .
H73B H 0.1936(22) 1.2454(27) 0.3375(23) 0.232 Uiso 0.50 calc PR .
Cl3 Cl 0.0871(10) 1.2968(8) 0.3524(9) 0.156(5) Uani 0.50 d PD .
Cl4 Cl 0.2497(17) 1.3666(15) 0.3458(22) 0.327(18) Uani 0.50 d PD .
C74 C 0.5021(35) 1.2907(29) 0.4483(36) 0.234(45) Uani 0.50 d PD .
H74A H 0.4981(35) 1.2440(29) 0.4634(36) 0.281 Uiso 0.50 calc PR .
H74B H 0.4506(35) 1.2737(29) 0.4010(36) 0.281 Uiso 0.50 calc PR .
Cl5 Cl 0.5796(12) 1.2873(10) 0.4099(8) 0.188(7) Uani 0.50 d PD .
Cl6 Cl 0.4903(26) 1.3702(23) 0.5255(30) 0.509(38) Uani 0.50 d PD .

loop_
_atom_type_symbol
_atom_type_description
_atom_type_scat_dispersion_real
_atom_type_scat_dispersion_imag
_atom_type_scat_source
C C 0.0033 0.0016 'International Tables Vol C Tables 4.2.6.8 and 6.1.1.4'
H H 0.0000 0.0000 'International Tables Vol C Tables 4.2.6.8 and 6.1.1.4'
P P 0.1023 0.0942 'International Tables Vol C Tables 4.2.6.8 and 6.1.1.4'
S S 0.1246 0.1234 'International Tables Vol C Tables 4.2.6.8 and 6.1.1.4'
Cl Cl 0.1484 0.1585 'International Tables Vol C Tables 4.2.6.8 and 6.1.1.4'
Pt Pt -1.7033 8.3905 'International Tables Vol C Tables 4.2.6.8 and 6.1.1.4'
Hg Hg -2.3894 9.2266 'International Tables Vol C Tables 4.2.6.8 and 6.1.1.4'

loop_
_geom_angle_atom_site_label_1
_geom_angle_atom_site_label_2
_geom_angle_atom_site_label_3
_geom_angle
_geom_angle_site_symmetry_1
_geom_angle_site_symmetry_3
_geom_angle_publ_flag
P2 Pt1 P1 99.66(9) . . ?
P2 Pt1 S2 92.51(9) . . ?
P1 Pt1 S2 167.82(8) . . ?
P2 Pt1 S1 173.52(9) . . ?
P1 Pt1 S1 86.32(8) . . ?
S2 Pt1 S1 81.53(8) . . ?
P2 Pt1 Hg3 121.63(7) . . ?
P1 Pt1 Hg3 119.97(7) . . ?
S2 Pt1 Hg3 52.06(7) . . ?
S1 Pt1 Hg3 52.44(7) . . ?
P4 Pt2 P3 98.87(10) . . ?
P4 Pt2 S1 92.38(9) . . ?
P3 Pt2 S1 168.75(9) . . ?
P4 Pt2 S2 173.20(9) . . ?
P3 Pt2 S2 87.21(9) . . ?
S1 Pt2 S2 81.54(8) . . ?
P4 Pt2 Hg3 121.87(7) . . ?
P3 Pt2 Hg3 119.92(7) . . ?
S1 Pt2 Hg3 52.38(7) . . ?
S2 Pt2 Hg3 51.76(6) . . ?
Cl1 Hg3 Cl2 106.5(2) . . ?
Cl1 Hg3 S2 120.33(12) . . ?
Cl2 Hg3 S2 118.84(11) . . ?
Cl1 Hg3 S1 118.11(11) . . ?
Cl2 Hg3 S1 118.66(12) . . ?
S2 Hg3 S1 71.86(7) . . ?
Cl1 Hg3 Pt1 156.72(11) . . ?
Cl2 Hg3 Pt1 96.79(11) . . ?
S2 Hg3 Pt1 44.92(5) . . ?
S1 Hg3 Pt1 45.64(5) . . ?
Cl1 Hg3 Pt2 97.67(11) . . ?
Cl2 Hg3 Pt2 155.83(11) . . ?
S2 Hg3 Pt2 45.62(5) . . ?
S1 Hg3 Pt2 44.65(5) . . ?
Pt1 Hg3 Pt2 59.059(13) . . ?
Pt2 S1 Pt1 87.14(8) . . ?
Pt2 S1 Hg3 82.97(8) . . ?
Pt1 S1 Hg3 81.92(7) . . ?
Pt1 S2 Pt2 87.00(8) . . ?
Pt1 S2 Hg3 83.02(8) . . ?
Pt2 S2 Hg3 82.62(7) . . ?
C7 P1 C1 106.4(5) . . ?
C7 P1 C13 102.2(5) . . ?
C1 P1 C13 103.1(5) . . ?
C7 P1 Pt1 108.2(4) . . ?
C1 P1 Pt1 112.2(3) . . ?
C13 P1 Pt1 123.2(3) . . ?
C19 P2 C31 103.6(5) . . ?
C19 P2 C25 109.2(5) . . ?
C31 P2 C25 98.5(5) . . ?
C19 P2 Pt1 108.7(3) . . ?
C31 P2 Pt1 119.8(3) . . ?
C25 P2 Pt1 116.0(4) . . ?
C43 P3 C37 102.2(5) . . ?
C43 P3 C49 105.5(5) . . ?
C37 P3 C49 103.5(6) . . ?
C43 P3 Pt2 108.6(4) . . ?
C37 P3 Pt2 122.9(3) . . ?
C49 P3 Pt2 112.5(4) . . ?
C61 P4 C55 109.6(5) . . ?
C61 P4 C67 99.0(5) . . ?
C55 P4 C67 103.3(5) . . ?
C61 P4 Pt2 115.4(4) . . ?
C55 P4 Pt2 108.9(3) . . ?
C67 P4 Pt2 119.6(3) . . ?
C6 C1 C2 119.6(10) . . ?
C6 C1 P1 119.5(8) . . ?
C2 C1 P1 120.9(9) . . ?
C3 C2 C1 120.5(13) . . ?
C4 C3 C2 120.4(13) . . ?
C3 C4 C5 119.7(12) . . ?
C6 C5 C4 120.8(14) . . ?
C5 C6 C1 119.0(12) . . ?
C12 C7 C8 119.8(11) . . ?
C12 C7 P1 117.5(8) . . ?
C8 C7 P1 122.6(10) . . ?
C9 C8 C7 120.5(14) . . ?
C8 C9 C10 119.2(13) . . ?
C11 C10 C9 119.7(13) . . ?
C12 C11 C10 120.2(14) . . ?
C7 C12 C11 120.5(12) . . ?
C18 C13 C14 119.3(10) . . ?
C18 C13 P1 122.1(8) . . ?
C14 C13 P1 118.7(8) . . ?
C13 C14 C15 119.3(11) . . ?
C16 C15 C14 119.8(13) . . ?
C17 C16 C15 120.7(12) . . ?
C16 C17 C18 120.3(11) . . ?
C13 C18 C17 120.5(11) . . ?
C20 C19 C24 119.3(10) . . ?
C20 C19 P2 125.1(9) . . ?
C24 C19 P2 115.6(8) . . ?
C19 C20 C21 119.2(12) . . ?
C22 C21 C20 122.3(13) . . ?
C21 C22 C23 119.9(13) . . ?
C22 C23 C24 119.9(14) . . ?
C19 C24 C23 119.4(12) . . ?
C26 C25 C30 120.1(12) . . ?
C26 C25 P2 120.7(10) . . ?
C30 C25 P2 119.1(8) . . ?
C25 C26 C27 117.7(14) . . ?
C26 C27 C28 121.7(15) . . ?
C29 C28 C27 119.4(15) . . ?
C28 C29 C30 120.8(15) . . ?
C29 C30 C25 120.3(12) . . ?
C32 C31 C36 118.4(11) . . ?
C32 C31 P2 119.0(9) . . ?
C36 C31 P2 122.5(9) . . ?
C31 C32 C33 121.6(14) . . ?
C34 C33 C32 119.6(15) . . ?
C33 C34 C35 120.6(13) . . ?
C36 C35 C34 118.5(15) . . ?
C35 C36 C31 121.3(14) . . ?
C42 C37 C38 118.7(11) . . ?
C42 C37 P3 121.3(9) . . ?
C38 C37 P3 120.0(10) . . ?
C37 C38 C39 122.4(14) . . ?
C40 C39 C38 118.8(15) . . ?
C39 C40 C41 118.9(14) . . ?
C40 C41 C42 123.1(15) . . ?
C37 C42 C41 118.1(13) . . ?
C44 C43 C48 118.4(11) . . ?
C44 C43 P3 117.7(8) . . ?
C48 C43 P3 123.6(10) . . ?
C43 C44 C45 122.4(13) . . ?
C44 C45 C46 116.1(15) . . ?
C47 C46 C45 121.8(14) . . ?
C46 C47 C48 121.5(14) . . ?
C47 C48 C43 119.8(15) . . ?
C54 C49 C50 120.2(13) . . ?
C54 C49 P3 118.9(9) . . ?
C50 C49 P3 120.8(11) . . ?
C49 C50 C51 118.3(18) . . ?
C52 C51 C50 120.5(19) . . ?
C51 C52 C53 121.1(18) . . ?
C52 C53 C54 122.1(17) . . ?
C49 C54 C53 117.6(14) . . ?
C60 C55 C56 118.2(10) . . ?
C60 C55 P4 116.3(8) . . ?
C56 C55 P4 125.5(9) . . ?
C57 C56 C55 120.4(13) . . ?
C58 C57 C56 121.1(13) . . ?
C57 C58 C59 120.0(13) . . ?
C58 C59 C60 119.9(14) . . ?
C55 C60 C59 120.2(12) . . ?
C62 C61 C66 118.1(12) . . ?
C62 C61 P4 120.4(9) . . ?
C66 C61 P4 121.2(11) . . ?
C61 C62 C63 116.6(15) . . ?
C64 C63 C62 122.5(18) . . ?
C65 C64 C63 117.4(18) . . ?
C64 C65 C66 125.6(19) . . ?
C65 C66 C61 119.7(17) . . ?
C68 C67 C72 118.9(11) . . ?
C68 C67 P4 119.0(9) . . ?
C72 C67 P4 122.1(9) . . ?
C67 C68 C69 122.2(14) . . ?
C70 C69 C68 119.9(15) . . ?
C69 C70 C71 119.4(14) . . ?
C72 C71 C70 118.0(15) . . ?
C71 C72 C67 121.5(13) . . ?
Cl3 C73 Cl4 121.8(29) . . ?
Cl5 C74 Cl6 128.1(37) . . ?

loop_
_geom_bond_atom_site_label_1
_geom_bond_atom_site_label_2
_geom_bond_distance
_geom_bond_site_symmetry_2
_geom_bond_publ_flag
Pt1 P2 2.282(2) . ?
Pt1 P1 2.301(3) . ?
Pt1 S2 2.345(2) . ?
Pt1 S1 2.380(2) . ?
Pt1 Hg3 3.2962(7) . ?
Pt2 P4 2.278(2) . ?
Pt2 P3 2.297(3) . ?
Pt2 S1 2.341(2) . ?
Pt2 S2 2.383(2) . ?
Pt2 Hg3 3.3067(7) . ?
Hg3 Cl1 2.480(4) . ?
Hg3 Cl2 2.485(4) . ?
Hg3 S2 2.619(3) . ?
Hg3 S1 2.639(3) . ?
P1 C7 1.840(11) . ?
P1 C1 1.842(10) . ?
P1 C13 1.849(10) . ?
P2 C19 1.822(10) . ?
P2 C31 1.826(10) . ?
P2 C25 1.840(12) . ?
P3 C43 1.828(11) . ?
P3 C37 1.841(11) . ?
P3 C49 1.847(12) . ?
P4 C61 1.819(12) . ?
P4 C55 1.831(10) . ?
P4 C67 1.834(11) . ?
C1 C6 1.381(15) . ?
C1 C2 1.40(2) . ?
C2 C3 1.36(2) . ?
C3 C4 1.35(2) . ?
C4 C5 1.40(2) . ?
C5 C6 1.37(2) . ?
C7 C12 1.37(2) . ?
C7 C8 1.393(15) . ?
C8 C9 1.39(2) . ?
C9 C10 1.40(2) . ?
C10 C11 1.39(2) . ?
C11 C12 1.38(2) . ?
C13 C18 1.349(14) . ?
C13 C14 1.40(2) . ?
C14 C15 1.40(2) . ?
C15 C16 1.36(2) . ?
C16 C17 1.35(2) . ?
C17 C18 1.40(2) . ?
C19 C20 1.383(15) . ?
C19 C24 1.38(2) . ?
C20 C21 1.42(2) . ?
C21 C22 1.30(2) . ?
C22 C23 1.40(2) . ?
C23 C24 1.41(2) . ?
C25 C26 1.38(2) . ?
C25 C30 1.40(2) . ?
C26 C27 1.39(2) . ?
C27 C28 1.40(2) . ?
C28 C29 1.34(2) . ?
C29 C30 1.38(2) . ?
C31 C32 1.37(2) . ?
C31 C36 1.38(2) . ?
C32 C33 1.38(2) . ?
C33 C34 1.35(2) . ?
C34 C35 1.41(2) . ?
C35 C36 1.37(2) . ?
C37 C42 1.35(2) . ?
C37 C38 1.39(2) . ?
C38 C39 1.39(2) . ?
C39 C40 1.35(2) . ?
C40 C41 1.36(2) . ?
C41 C42 1.41(2) . ?
C43 C44 1.38(2) . ?
C43 C48 1.39(2) . ?
C44 C45 1.39(2) . ?
C45 C46 1.42(2) . ?
C46 C47 1.32(2) . ?
C47 C48 1.38(2) . ?
C49 C54 1.39(2) . ?
C49 C50 1.41(2) . ?
C50 C51 1.42(2) . ?
C51 C52 1.32(3) . ?
C52 C53 1.36(2) . ?
C53 C54 1.39(2) . ?
C55 C60 1.38(2) . ?
C55 C56 1.38(2) . ?
C56 C57 1.37(2) . ?
C57 C58 1.33(2) . ?
C58 C59 1.37(2) . ?
C59 C60 1.38(2) . ?
C61 C62 1.38(2) . ?
C61 C66 1.40(2) . ?
C62 C63 1.44(2) . ?
C63 C64 1.37(3) . ?
C64 C65 1.27(3) . ?
C65 C66 1.35(2) . ?
C67 C68 1.35(2) . ?
C67 C72 1.39(2) . ?
C68 C69 1.38(2) . ?
C69 C70 1.35(3) . ?
C70 C71 1.46(3) . ?
C71 C72 1.36(2) . ?
C73 Cl3 1.60(3) . ?
C73 Cl4 1.64(3) . ?
C74 Cl5 1.58(3) . ?
C74 Cl6 1.59(3) . ?
